data_4341091
loop_
_publ_author_name
'Bolotin, Dmitrii S.'
'Kulish, Kirill I.'
'Bokach, Nadezhda A.'
'Starova, Galina L.'
'Gurzhiy, Vladislav V.'
'Kukushkin, Vadim Yu'

_publ_section_title
;
 Zinc(II)-Mediated Nitrile-Amidoxime Coupling Gives New Insights into
 H(+)-Assisted Generation of 1,2,4-Oxadiazoles.
;
_journal_issue 19
_journal_name_full 'Inorganic chemistry'
_journal_page_first 10312
_journal_page_last 10324
_journal_paper_doi 10.1021/ic501333s
_journal_volume 53
_journal_year 2014
_chemical_formula_moiety 'C7 H7 O3 S, C10 H15 N4 O'
_chemical_formula_sum 'C17 H22 N4 O4 S'
_chemical_formula_weight 378.45
_chemical_name_systematic
;
 ? 
;
_space_group_crystal_system monoclinic
_space_group_IT_number 15
_space_group_name_Hall '-C 2yc'
_space_group_name_H-M_alt 'C 1 2/c 1'
_symmetry_space_group_name_Hall '-C 2yc'
_symmetry_space_group_name_H-M 'C 1 2/c 1'
_atom_sites_solution_hydrogens geom
_atom_sites_solution_primary direct
_atom_sites_solution_secondary difmap
_audit_creation_date 2014-05-21
_audit_creation_method
;
  Olex2 1.2-ac2
  (compiled 2012.03.27 svn.r2268, GUI svn.r4156)
;
_cell_angle_alpha 90.00
_cell_angle_beta 95.090(3)
_cell_angle_gamma 90.00
_cell_formula_units_Z 8
_cell_length_a 7.87089(19)
_cell_length_b 18.9689(5)
_cell_length_c 24.6640(7)
_cell_measurement_reflns_used 2773
_cell_measurement_temperature 100(2)
_cell_measurement_theta_max 31.8661
_cell_measurement_theta_min 2.7078
_cell_volume 3667.87(17)
_computing_cell_refinement
;
CrysAlisPro, Agilent Technologies,
Version 1.171.36.20 (release 27-06-2012 CrysAlis171 .NET)
(compiled Jul 11 2012,15:38:31)
;
_computing_data_collection
;
CrysAlisPro, Agilent Technologies,
Version 1.171.36.20 (release 27-06-2012 CrysAlis171 .NET)
(compiled Jul 11 2012,15:38:31)
;
_computing_data_reduction
;
CrysAlisPro, Agilent Technologies,
Version 1.171.36.20 (release 27-06-2012 CrysAlis171 .NET)
(compiled Jul 11 2012,15:38:31)
;
_computing_molecular_graphics
;
O. V. Dolomanov, L. J. Bourhis, R. J. Gildea, J. A. K. Howard and H. Puschmann,
OLEX2: a complete structure solution, refinement and analysis program.
J. Appl. Cryst. (2009). 42, 339-341.
;
_computing_publication_material
;
O. V. Dolomanov, L. J. Bourhis, R. J. Gildea, J. A. K. Howard and H. Puschmann,
OLEX2: a complete structure solution, refinement and analysis program.
J. Appl. Cryst. (2009). 42, 339-341.
;
_computing_structure_refinement
;
SHELXL, G.M. Sheldrick, Acta Cryst.
(2008). A64, 112-122
;
_computing_structure_solution
;
SHELXS, G.M. Sheldrick, Acta Cryst.
(2008). A64, 112-122
;
_diffrn_ambient_temperature 100(2)
_diffrn_detector_area_resol_mean 16.2096
_diffrn_measured_fraction_theta_full 0.9773
_diffrn_measured_fraction_theta_max 0.9773
_diffrn_measurement_details
;
  1 omega -100.00  -61.00   1.0000   20.0000
omega____ theta____ kappa____ phi______ frames
    -      -24.4223 -178.0000    0.0000 39

  2 omega  -68.00   48.00   1.0000   20.0000
omega____ theta____ kappa____ phi______ frames
    -      -24.4223    0.0000    0.0000 116

  3 omega  -73.00  -23.00   1.0000   20.0000
omega____ theta____ kappa____ phi______ frames
    -      -24.4223  111.0000   -8.0000 50
;
_diffrn_measurement_device_type 'Xcalibur, Eos'
_diffrn_measurement_method '\w scans'
_diffrn_orient_matrix_UB_11 0.0468663000
_diffrn_orient_matrix_UB_12 -0.0212109000
_diffrn_orient_matrix_UB_13 0.0197361000
_diffrn_orient_matrix_UB_21 -0.0143946000
_diffrn_orient_matrix_UB_22 -0.0298922000
_diffrn_orient_matrix_UB_23 -0.0170763000
_diffrn_orient_matrix_UB_31 0.0760255000
_diffrn_orient_matrix_UB_32 0.0073998000
_diffrn_orient_matrix_UB_33 -0.0123541000
_diffrn_radiation_monochromator graphite
_diffrn_radiation_type 'Mo K\a'
_diffrn_radiation_wavelength 0.7107
_diffrn_reflns_av_R_equivalents 0.0193
_diffrn_reflns_av_unetI/netI 0.0356
_diffrn_reflns_limit_h_max 10
_diffrn_reflns_limit_h_min -6
_diffrn_reflns_limit_k_max 24
_diffrn_reflns_limit_k_min -18
_diffrn_reflns_limit_l_max 32
_diffrn_reflns_limit_l_min -32
_diffrn_reflns_number 7381
_diffrn_reflns_theta_full 25.00
_diffrn_reflns_theta_max 27.50
_diffrn_reflns_theta_min 2.71
_diffrn_source 'Enhance (Mo) X-ray Source'
_exptl_absorpt_coefficient_mu 0.207
_exptl_absorpt_correction_T_max 1.00000
_exptl_absorpt_correction_T_min 0.88532
_exptl_absorpt_correction_type multi-scan
_exptl_absorpt_process_details
;
CrysAlisPro, Agilent Technologies,
Version 1.171.36.20 (release 27-06-2012 CrysAlis171 .NET)
(compiled Jul 11 2012,15:38:31)
Empirical absorption correction using spherical harmonics,
 implemented in SCALE3 ABSPACK scaling algorithm.
;
_exptl_crystal_colour colorless
_exptl_crystal_density_diffrn 1.371
_exptl_crystal_density_method 'not measured'
_exptl_crystal_description tables
_exptl_crystal_F_000 1600
_exptl_crystal_size_max 0.16
_exptl_crystal_size_mid 0.12
_exptl_crystal_size_min 0.10
_refine_diff_density_max 0.402
_refine_diff_density_min -0.469
_refine_diff_density_rms 0.055
_refine_ls_extinction_method none
_refine_ls_goodness_of_fit_ref 1.064
_refine_ls_hydrogen_treatment mixed
_refine_ls_matrix_type full
_refine_ls_number_parameters 246
_refine_ls_number_reflns 4065
_refine_ls_number_restraints 0
_refine_ls_restrained_S_all 1.064
_refine_ls_R_factor_all 0.0490
_refine_ls_R_factor_gt 0.0403
_refine_ls_shift/su_max 0.001
_refine_ls_shift/su_mean 0.000
_refine_ls_structure_factor_coef Fsqd
_refine_ls_weighting_details 'calc w=1/[\s^2^(Fo^2^)+(0.0411P)^2^+4.5238P] where P=(Fo^2^+2Fc^2^)/3'
_refine_ls_weighting_scheme calc
_refine_ls_wR_factor_gt 0.0946
_refine_ls_wR_factor_ref 0.1003
_reflns_number_gt 3535
_reflns_number_total 4065
_reflns_threshold_expression >2sigma(I)
_cod_data_source_file ic501333s_si_001.cif
_cod_data_source_block '[4b](p-TolSO3)'
_cod_depositor_comments 'Adding full bibliography for 4341086--4341092.cif.'
_cod_database_code 4341091
_chemical_oxdiff_formula 'Zn cl2 s1 N4 o4 C15 H23'
_reflns_odcompleteness_completeness 94.76
_reflns_odcompleteness_iscentric 1
_reflns_odcompleteness_theta 29.51

loop_
_space_group_symop_id
_space_group_symop_operation_xyz
1 'x, y, z'
2 '-x, y, -z+1/2'
3 'x+1/2, y+1/2, z'
4 '-x+1/2, y+1/2, -z+1/2'
5 '-x, -y, -z'
6 'x, -y, z-1/2'
7 '-x+1/2, -y+1/2, -z'
8 'x+1/2, -y+1/2, z-1/2'

loop_
_atom_site_label
_atom_site_type_symbol
_atom_site_fract_x
_atom_site_fract_y
_atom_site_fract_z
_atom_site_U_iso_or_equiv
_atom_site_adp_type
_atom_site_occupancy
_atom_site_symmetry_multiplicity
_atom_site_calc_flag
_atom_site_refinement_flags
S1 S 0.67096(5) 0.40338(2) 0.175513(15) 0.01049(11) Uani 1 1 d .
O2 O 0.54621(14) 0.36050(7) 0.14282(5) 0.0154(3) Uani 1 1 d .
O4 O 0.61154(15) 0.47587(7) 0.18095(5) 0.0181(3) Uani 1 1 d .
C11 C 0.8483(2) 0.40990(9) 0.13575(6) 0.0108(3) Uani 1 1 d .
C16 C 1.0141(2) 0.40865(9) 0.16034(7) 0.0135(3) Uani 1 1 d .
H16 H 1.0339 0.4038 0.1979 0.016 Uiso 1 1 calc R
C15 C 1.1505(2) 0.41479(9) 0.12815(7) 0.0143(3) Uani 1 1 d .
H15 H 1.2615 0.4143 0.1446 0.017 Uiso 1 1 calc R
O3 O 0.73267(15) 0.37085(7) 0.22671(5) 0.0188(3) Uani 1 1 d .
C13 C 0.9553(2) 0.42344(10) 0.04788(7) 0.0160(4) Uani 1 1 d .
H13 H 0.9349 0.4286 0.0104 0.019 Uiso 1 1 calc R
C12 C 0.8186(2) 0.41761(10) 0.07968(7) 0.0152(4) Uani 1 1 d .
H12 H 0.7074 0.4189 0.0634 0.018 Uiso 1 1 calc R
C14 C 1.1230(2) 0.42164(9) 0.07170(7) 0.0138(3) Uani 1 1 d .
C17 C 1.2722(2) 0.42445(11) 0.03701(7) 0.0194(4) Uani 1 1 d .
H17A H 1.3746 0.4353 0.0596 0.029 Uiso 1 1 calc R
H17B H 1.2520 0.4603 0.0097 0.029 Uiso 1 1 calc R
H17C H 1.2845 0.3796 0.0198 0.029 Uiso 1 1 calc R
O1 O 0.29481(16) 0.14406(7) 0.21544(5) 0.0161(3) Uani 1 1 d .
N2 N 0.25422(19) 0.17487(8) 0.26717(6) 0.0161(3) Uani 1 1 d .
N4 N 0.1839(2) 0.05521(8) 0.28202(6) 0.0177(3) Uani 1 1 d .
C1 C 0.3501(2) 0.19279(9) 0.18228(7) 0.0136(3) Uani 1 1 d .
N1 N 0.35538(18) 0.25975(8) 0.19495(6) 0.0148(3) Uani 1 1 d .
H1A H 0.3896 0.2901 0.1724 0.018 Uiso 1 1 calc R
H1B H 0.3247 0.2735 0.2259 0.018 Uiso 1 1 calc R
N3 N 0.39472(19) 0.16649(8) 0.13566(6) 0.0155(3) Uani 1 1 d .
C3 C 0.1386(2) 0.14634(9) 0.34894(7) 0.0133(3) Uani 1 1 d .
C4 C 0.1382(2) 0.09812(10) 0.39152(7) 0.0168(4) Uani 1 1 d .
H4 H 0.1704 0.0516 0.3863 0.020 Uiso 1 1 calc R
C9 C 0.3881(2) 0.09012(10) 0.12601(7) 0.0202(4) Uani 1 1 d .
H9A H 0.4514 0.0663 0.1556 0.030 Uiso 1 1 calc R
H9B H 0.4368 0.0796 0.0926 0.030 Uiso 1 1 calc R
H9C H 0.2715 0.0746 0.1235 0.030 Uiso 1 1 calc R
C10 C 0.4430(2) 0.21265(10) 0.09220(7) 0.0201(4) Uani 1 1 d .
H10A H 0.3639 0.2512 0.0877 0.030 Uiso 1 1 calc R
H10B H 0.4408 0.1865 0.0588 0.030 Uiso 1 1 calc R
H10C H 0.5558 0.2306 0.1015 0.030 Uiso 1 1 calc R
C2 C 0.1936(2) 0.12385(9) 0.29524(7) 0.0129(3) Uani 1 1 d .
C8 C 0.0873(2) 0.21568(10) 0.35674(7) 0.0186(4) Uani 1 1 d .
H8 H 0.0847 0.2478 0.3282 0.022 Uiso 1 1 calc R
C5 C 0.0896(2) 0.11934(11) 0.44183(7) 0.0199(4) Uani 1 1 d .
H5 H 0.0892 0.0870 0.4701 0.024 Uiso 1 1 calc R
C7 C 0.0401(2) 0.23653(10) 0.40724(8) 0.0231(4) Uani 1 1 d .
H7 H 0.0071 0.2829 0.4125 0.028 Uiso 1 1 calc R
C6 C 0.0418(2) 0.18866(11) 0.44991(7) 0.0219(4) Uani 1 1 d .
H6 H 0.0111 0.2030 0.4837 0.026 Uiso 1 1 calc R
H4A H 0.203(3) 0.0434(12) 0.2491(9) 0.024(6) Uiso 1 1 d .
H4B H 0.112(3) 0.0294(12) 0.2974(9) 0.025(6) Uiso 1 1 d .

loop_
_atom_site_aniso_label
_atom_site_aniso_U_11
_atom_site_aniso_U_22
_atom_site_aniso_U_33
_atom_site_aniso_U_23
_atom_site_aniso_U_13
_atom_site_aniso_U_12
S1 0.01130(19) 0.0104(2) 0.01014(19) -0.00002(15) 0.00291(14) -0.00086(15)
O2 0.0137(6) 0.0170(6) 0.0158(6) -0.0017(5) 0.0030(4) -0.0045(5)
O4 0.0210(6) 0.0127(6) 0.0221(6) -0.0027(5) 0.0096(5) 0.0014(5)
C11 0.0118(7) 0.0081(8) 0.0131(7) -0.0013(6) 0.0038(6) -0.0008(6)
C16 0.0152(8) 0.0128(8) 0.0124(7) -0.0005(7) 0.0012(6) -0.0001(7)
C15 0.0123(7) 0.0125(8) 0.0178(8) -0.0007(7) 0.0005(6) -0.0006(7)
O3 0.0180(6) 0.0252(7) 0.0133(6) 0.0060(5) 0.0020(5) -0.0019(5)
C13 0.0194(8) 0.0185(9) 0.0105(7) 0.0014(7) 0.0043(6) -0.0002(7)
C12 0.0123(7) 0.0190(9) 0.0141(8) 0.0004(7) 0.0007(6) 0.0006(7)
C14 0.0150(8) 0.0079(8) 0.0193(8) 0.0006(7) 0.0057(6) -0.0008(7)
C17 0.0178(8) 0.0214(10) 0.0202(8) 0.0017(8) 0.0086(7) 0.0009(8)
O1 0.0248(6) 0.0123(6) 0.0121(6) -0.0007(5) 0.0062(5) -0.0031(5)
N2 0.0236(7) 0.0143(7) 0.0112(6) -0.0027(6) 0.0066(5) -0.0021(6)
N4 0.0255(8) 0.0140(8) 0.0145(7) -0.0004(6) 0.0072(6) -0.0052(7)
C1 0.0133(7) 0.0145(9) 0.0129(7) 0.0022(7) 0.0006(6) -0.0012(7)
N1 0.0216(7) 0.0117(7) 0.0119(6) 0.0005(6) 0.0057(5) -0.0021(6)
N3 0.0232(7) 0.0114(7) 0.0127(7) -0.0001(6) 0.0053(5) -0.0036(6)
C3 0.0125(7) 0.0138(8) 0.0137(8) -0.0003(7) 0.0018(6) -0.0020(7)
C4 0.0210(8) 0.0130(9) 0.0167(8) 0.0008(7) 0.0033(6) 0.0017(7)
C9 0.0285(10) 0.0128(9) 0.0203(9) -0.0015(7) 0.0082(7) -0.0014(8)
C10 0.0317(10) 0.0156(9) 0.0142(8) 0.0000(7) 0.0078(7) -0.0043(8)
C2 0.0125(7) 0.0136(8) 0.0123(7) 0.0009(7) -0.0007(6) -0.0003(7)
C8 0.0242(9) 0.0132(9) 0.0192(8) 0.0026(7) 0.0069(7) -0.0001(7)
C5 0.0258(9) 0.0210(10) 0.0134(8) 0.0049(7) 0.0045(7) 0.0005(8)
C7 0.0313(10) 0.0129(9) 0.0268(10) -0.0021(8) 0.0121(8) 0.0002(8)
C6 0.0274(9) 0.0228(10) 0.0169(8) -0.0059(8) 0.0094(7) -0.0032(8)

loop_
_atom_type_symbol
_atom_type_description
_atom_type_scat_dispersion_real
_atom_type_scat_dispersion_imag
_atom_type_scat_source
C C 0.0033 0.0016 'International Tables Vol C Tables 4.2.6.8 and 6.1.1.4'
H H 0.0000 0.0000 'International Tables Vol C Tables 4.2.6.8 and 6.1.1.4'
N N 0.0061 0.0033 'International Tables Vol C Tables 4.2.6.8 and 6.1.1.4'
O O 0.0106 0.0060 'International Tables Vol C Tables 4.2.6.8 and 6.1.1.4'
S S 0.1246 0.1234 'International Tables Vol C Tables 4.2.6.8 and 6.1.1.4'

loop_
_geom_angle_atom_site_label_1
_geom_angle_atom_site_label_2
_geom_angle_atom_site_label_3
_geom_angle
O2 S1 O4 111.67(8)
O2 S1 C11 104.83(7)
O4 S1 C11 104.95(7)
O3 S1 O2 113.61(8)
O3 S1 O4 113.92(8)
O3 S1 C11 106.91(7)
C16 C11 S1 120.68(12)
C16 C11 C12 120.30(14)
C12 C11 S1 119.01(12)
C11 C16 H16 120.3
C11 C16 C15 119.36(15)
C15 C16 H16 120.3
C16 C15 H15 119.5
C16 C15 C14 121.08(15)
C14 C15 H15 119.5
C12 C13 H13 119.7
C12 C13 C14 120.67(15)
C14 C13 H13 119.7
C11 C12 C13 119.96(15)
C11 C12 H12 120.0
C13 C12 H12 120.0
C15 C14 C13 118.61(14)
C15 C14 C17 120.52(15)
C13 C14 C17 120.84(15)
C14 C17 H17A 109.5
C14 C17 H17B 109.5
C14 C17 H17C 109.5
H17A C17 H17B 109.5
H17A C17 H17C 109.5
H17B C17 H17C 109.5
C1 O1 N2 111.49(13)
C2 N2 O1 106.54(13)
C2 N4 H4A 117.8(15)
C2 N4 H4B 118.0(15)
H4A N4 H4B 116(2)
N1 C1 O1 122.16(15)
N1 C1 N3 124.47(15)
N3 C1 O1 113.35(15)
C1 N1 H1A 120.0
C1 N1 H1B 120.0
H1A N1 H1B 120.0
C1 N3 C9 120.16(14)
C1 N3 C10 121.06(15)
C10 N3 C9 118.71(14)
C4 C3 C2 120.13(16)
C4 C3 C8 119.69(16)
C8 C3 C2 120.17(15)
C3 C4 H4 119.9
C5 C4 C3 120.15(17)
C5 C4 H4 119.9
N3 C9 H9A 109.5
N3 C9 H9B 109.5
N3 C9 H9C 109.5
H9A C9 H9B 109.5
H9A C9 H9C 109.5
H9B C9 H9C 109.5
N3 C10 H10A 109.5
N3 C10 H10B 109.5
N3 C10 H10C 109.5
H10A C10 H10B 109.5
H10A C10 H10C 109.5
H10B C10 H10C 109.5
N2 C2 N4 127.30(15)
N2 C2 C3 114.06(15)
N4 C2 C3 118.57(15)
C3 C8 H8 120.1
C7 C8 C3 119.76(17)
C7 C8 H8 120.1
C4 C5 H5 119.9
C6 C5 C4 120.16(17)
C6 C5 H5 119.9
C8 C7 H7 119.7
C8 C7 C6 120.53(18)
C6 C7 H7 119.7
C5 C6 C7 119.70(16)
C5 C6 H6 120.2
C7 C6 H6 120.2

loop_
_geom_bond_atom_site_label_1
_geom_bond_atom_site_label_2
_geom_bond_distance
S1 O2 1.4613(12)
S1 O4 1.4623(13)
S1 C11 1.7800(15)
S1 O3 1.4498(12)
C11 C16 1.389(2)
C11 C12 1.390(2)
C16 H16 0.9300
C16 C15 1.396(2)
C15 H15 0.9300
C15 C14 1.396(2)
C13 H13 0.9300
C13 C12 1.391(2)
C13 C14 1.397(2)
C12 H12 0.9300
C14 C17 1.514(2)
C17 H17A 0.9600
C17 H17B 0.9600
C17 H17C 0.9600
O1 N2 1.4643(17)
O1 C1 1.333(2)
N2 C2 1.305(2)
N4 C2 1.343(2)
N4 H4A 0.87(2)
N4 H4B 0.86(2)
C1 N1 1.308(2)
C1 N3 1.329(2)
N1 H1A 0.8600
N1 H1B 0.8600
N3 C9 1.468(2)
N3 C10 1.460(2)
C3 C4 1.393(2)
C3 C2 1.492(2)
C3 C8 1.394(2)
C4 H4 0.9300
C4 C5 1.390(2)
C9 H9A 0.9600
C9 H9B 0.9600
C9 H9C 0.9600
C10 H10A 0.9600
C10 H10B 0.9600
C10 H10C 0.9600
C8 H8 0.9300
C8 C7 1.388(2)
C5 H5 0.9300
C5 C6 1.387(3)
C7 H7 0.9300
C7 C6 1.389(3)
C6 H6 0.9300

loop_
_geom_torsion_atom_site_label_1
_geom_torsion_atom_site_label_2
_geom_torsion_atom_site_label_3
_geom_torsion_atom_site_label_4
_geom_torsion
S1 C11 C16 C15 -179.17(13)
S1 C11 C12 C13 179.43(14)
O2 S1 C11 C16 -142.52(14)
O2 S1 C11 C12 38.68(16)
O4 S1 C11 C16 99.70(15)
O4 S1 C11 C12 -79.10(15)
C11 C16 C15 C14 -0.5(3)
C16 C11 C12 C13 0.6(3)
C16 C15 C14 C13 1.1(3)
C16 C15 C14 C17 -176.82(16)
O3 S1 C11 C16 -21.62(16)
O3 S1 C11 C12 159.58(14)
C12 C11 C16 C15 -0.4(3)
C12 C13 C14 C15 -0.8(3)
C12 C13 C14 C17 177.05(17)
C14 C13 C12 C11 0.0(3)
O1 N2 C2 N4 5.5(2)
O1 N2 C2 C3 -177.81(12)
O1 C1 N3 C9 -2.8(2)
O1 C1 N3 C10 174.14(15)
N2 O1 C1 N1 -3.7(2)
N2 O1 C1 N3 177.49(13)
C1 O1 N2 C2 176.81(14)
N1 C1 N3 C9 178.46(16)
N1 C1 N3 C10 -4.6(3)
C3 C4 C5 C6 -0.2(3)
C3 C8 C7 C6 -0.7(3)
C4 C3 C2 N2 -153.68(16)
C4 C3 C2 N4 23.3(2)
C4 C3 C8 C7 1.5(3)
C4 C5 C6 C7 1.0(3)
C2 C3 C4 C5 178.95(16)
C2 C3 C8 C7 -178.52(16)
C8 C3 C4 C5 -1.1(3)
C8 C3 C2 N2 26.4(2)
C8 C3 C2 N4 -156.65(17)
C8 C7 C6 C5 -0.6(3)
